data_4312621
loop_
_publ_author_name
'Donald J. Darensbourg'
'M. Jason Adams'
'Jason C. Yarbrough'
'Andrea L. Phelps'

_publ_section_title
;
 Synthesis and Structural Characterization of Double Metal Cyanides of
 Iron and Zinc: Catalyst Precursors for the Copolymerization of Carbon
 Dioxide and Epoxides
;
_journal_name_full 'Inorganic Chemistry'
_journal_page_first 7809
_journal_page_last 7818
_journal_paper_doi 10.1021/ic0347900
_journal_volume 42
_journal_year 2003
_chemical_formula_sum 'C125 H105 Ag2 Fe4 I4 N13 P4 Zn3'
_chemical_formula_weight 2821.30
_chemical_name_systematic
; 
 ? 
;
_space_group_IT_number 2
_symmetry_cell_setting triclinic
_symmetry_space_group_name_Hall '-P 1'
_symmetry_space_group_name_H-M 'P -1'
_atom_sites_solution_hydrogens geom
_atom_sites_solution_primary direct
_atom_sites_solution_secondary difmap
_audit_creation_method SHELXL-97
_cell_angle_alpha 63.302(6)
_cell_angle_beta 69.002(6)
_cell_angle_gamma 79.220(6)
_cell_formula_units_Z 2
_cell_length_a 14.240(4)
_cell_length_b 16.089(5)
_cell_length_c 17.644(5)
_cell_measurement_temperature 110(2)
_cell_volume 3369.9(17)
_computing_cell_refinement 'Bruker SMART'
_computing_data_collection 'Bruker SMART'
_computing_data_reduction 'Bruker SHELXTL'
_computing_molecular_graphics 'Bruker SHELXTL'
_computing_publication_material 'Bruker SHELXTL'
_computing_structure_refinement 'SHELXL-97 (Sheldrick, 1997)'
_computing_structure_solution 'SHELXS-97 (Sheldrick, 1990)'
_diffrn_ambient_temperature 110(2)
_diffrn_measured_fraction_theta_full 0.974
_diffrn_measured_fraction_theta_max 0.974
_diffrn_measurement_device_type 'CCD area detector'
_diffrn_measurement_method 'phi and omega scans'
_diffrn_radiation_monochromator graphite
_diffrn_radiation_source 'fine-focus sealed tube'
_diffrn_radiation_type MoK\a
_diffrn_radiation_wavelength 0.71073
_diffrn_reflns_av_R_equivalents 0.0701
_diffrn_reflns_av_sigmaI/netI 0.2368
_diffrn_reflns_limit_h_max 15
_diffrn_reflns_limit_h_min -15
_diffrn_reflns_limit_k_max 17
_diffrn_reflns_limit_k_min -13
_diffrn_reflns_limit_l_max 19
_diffrn_reflns_limit_l_min -12
_diffrn_reflns_number 13358
_diffrn_reflns_theta_full 23.23
_diffrn_reflns_theta_max 23.23
_diffrn_reflns_theta_min 1.36
_exptl_absorpt_coefficient_mu 1.835
_exptl_absorpt_correction_type none
_exptl_crystal_density_diffrn 1.493
_exptl_crystal_density_method 'not measured'
_exptl_crystal_F_000 1517
_refine_diff_density_max 3.615
_refine_diff_density_min -2.192
_refine_diff_density_rms 0.301
_refine_ls_extinction_method none
_refine_ls_goodness_of_fit_ref 1.468
_refine_ls_hydrogen_treatment mixed
_refine_ls_matrix_type full
_refine_ls_number_parameters 812
_refine_ls_number_reflns 9409
_refine_ls_number_restraints 750
_refine_ls_restrained_S_all 2.178
_refine_ls_R_factor_all 0.2637
_refine_ls_R_factor_gt 0.1902
_refine_ls_shift/su_max 15.000
_refine_ls_shift/su_mean 0.215
_refine_ls_structure_factor_coef Fsqd
_refine_ls_weighting_details 'calc w=1/[\s^2^(Fo^2^)+(0.2000P)^2^+0.0000P] where P=(Fo^2^+2Fc^2^)/3'
_refine_ls_weighting_scheme calc
_refine_ls_wR_factor_gt 0.4874
_refine_ls_wR_factor_ref 0.5102
_reflns_number_gt 4351
_reflns_number_total 9409
_reflns_threshold_expression >2sigma(I)
_cod_data_source_file ic0347900_s1_2.cif
_cod_data_source_block ja1
_cod_depositor_comments
;
The following automatic conversions were performed:

'_symmetry_cell_setting' value 'Triclinic' changed to 'triclinic'
according to the built-in table from CIF Core dictionary named
'cif_core.dic' version 2.4.1 from 2010-06-29.

Automatic conversion script
Id: cif_fix_values 1646 2011-03-28 12:23:43Z adriana 
;
_cod_original_cell_volume 3370.1(17)
_cod_database_code 4312621

loop_
_symmetry_equiv_pos_as_xyz
'x, y, z'
'-x, -y, -z'

loop_
_atom_site_label
_atom_site_type_symbol
_atom_site_fract_x
_atom_site_fract_y
_atom_site_fract_z
_atom_site_U_iso_or_equiv
_atom_site_adp_type
_atom_site_occupancy
_atom_site_symmetry_multiplicity
_atom_site_calc_flag
_atom_site_refinement_flags
_atom_site_disorder_assembly
_atom_site_disorder_group
Zn1 Zn 0.0747(4) 0.6869(4) 0.8274(4) 0.0314(14) Uani 1 1 d . A .
Zn2 Zn 0.4240(8) 1.0062(7) 0.4766(7) 0.040(4) Uani 0.50(2) 1 d PD . .
Fe1 Fe -0.0053(5) 0.6154(4) 1.1449(4) 0.0299(17) Uani 1 1 d . . .
Fe2 Fe 0.4415(5) 0.7013(4) 0.7168(4) 0.031(3) Uani 0.99(2) 1 d P . .
Ag1 Ag 0.4947(6) 0.9922(5) 0.0445(5) 0.056(3) Uani 0.557(14) 1 d P . .
I1 I 0.2487(9) 1.0604(9) 0.5124(8) 0.091(5) Uani 0.433(15) 1 d P . .
I2 I 0.6627(3) 0.9014(2) 0.0040(2) 0.0518(12) Uani 1 1 d . . .
P1 P 0.1462(10) 0.5615(8) 1.1466(9) 0.034(3) Uani 1 1 d . . .
P2 P 0.4543(10) 0.6359(8) 0.6290(8) 0.033(3) Uani 1 1 d . . .
N1A N 0.056(3) 0.570(3) 0.825(3) 0.041(11) Uani 1 1 d . . .
N2A N 0.029(3) 0.680(2) 0.951(2) 0.027(7) Uiso 1 1 d U . .
N1B N 0.462(3) 0.896(3) 0.573(3) 0.050(9) Uani 1 1 d U . .
N2B N 0.217(3) 0.717(3) 0.770(3) 0.041(8) Uani 1 1 d U . .
C1A C -0.037(3) 0.501(3) 1.167(3) 0.028(11) Uani 1 1 d . . .
C2A C 0.021(3) 0.663(3) 1.023(3) 0.025(8) Uiso 1 1 d U . .
C3A C -0.146(4) 0.625(3) 1.233(3) 0.051(6) Uani 1 1 d DU . .
H3AA H -0.2036 0.5829 1.2587 0.061 Uiso 1 1 calc R . .
C4A C -0.129(4) 0.708(3) 1.155(3) 0.044(6) Uani 1 1 d DU . .
H4AA H -0.1709 0.7311 1.1140 0.053 Uiso 1 1 calc R . .
C5A C -0.040(3) 0.755(3) 1.139(3) 0.040(6) Uani 1 1 d DU . .
H5AA H -0.0118 0.8162 1.0921 0.048 Uiso 1 1 calc R . .
C6A C -0.017(4) 0.692(3) 1.218(3) 0.038(5) Uiso 1 1 d DU . .
H6AA H 0.0443 0.7008 1.2280 0.046 Uiso 1 1 calc R . .
C7A C -0.069(4) 0.615(3) 1.272(3) 0.064(6) Uani 1 1 d DU . .
H7AA H -0.0620 0.5656 1.3302 0.077 Uiso 1 1 calc R . .
C8A C 0.251(2) 0.6432(18) 1.088(2) 0.045(6) Uani 1 1 d DU . .
C9A C 0.232(2) 0.7402(18) 1.044(2) 0.048(6) Uani 1 1 d DU . .
H9AA H 0.1661 0.7633 1.0424 0.057 Uiso 1 1 calc R . .
C10A C 0.312(2) 0.802(2) 1.003(3) 0.049(6) Uani 1 1 d DU . .
H10A H 0.2998 0.8671 0.9720 0.059 Uiso 1 1 calc R . .
C11A C 0.409(2) 0.7688(19) 1.009(3) 0.049(6) Uani 1 1 d DU . .
H11A H 0.4618 0.8113 0.9845 0.059 Uiso 1 1 calc R . .
C12A C 0.429(2) 0.6719(19) 1.051(3) 0.049(6) Uani 1 1 d DU . .
H12A H 0.4950 0.6488 1.0527 0.059 Uiso 1 1 calc R . .
C13A C 0.350(2) 0.609(2) 1.089(3) 0.046(6) Uani 1 1 d DU . .
H13A H 0.3632 0.5443 1.1156 0.055 Uiso 1 1 calc R . .
C14A C 0.147(3) 0.508(2) 1.266(2) 0.049(6) Uani 1 1 d DU . .
C15A C 0.186(2) 0.555(2) 1.2973(19) 0.050(6) Uani 1 1 d DU . .
H15A H 0.2205 0.6117 1.2570 0.060 Uiso 1 1 calc R . .
C16A C 0.174(3) 0.520(2) 1.389(2) 0.052(6) Uani 1 1 d DU . .
H16A H 0.2012 0.5517 1.4098 0.062 Uiso 1 1 calc R . .
C17A C 0.124(3) 0.437(2) 1.449(2) 0.053(6) Uani 1 1 d DU . .
H17A H 0.1164 0.4128 1.5107 0.064 Uiso 1 1 calc R . .
C18A C 0.085(3) 0.391(3) 1.417(2) 0.052(6) Uani 1 1 d DU . .
H18A H 0.0497 0.3351 1.4577 0.062 Uiso 1 1 calc R . .
C19A C 0.096(3) 0.425(2) 1.327(2) 0.049(6) Uani 1 1 d DU . .
H19A H 0.0689 0.3923 1.3060 0.059 Uiso 1 1 calc R . .
C20A C 0.1975(17) 0.4701(12) 1.1077(15) 0.050(6) Uani 1 1 d DU . .
C21A C 0.2488(19) 0.3924(12) 1.1527(15) 0.050(6) Uani 1 1 d DU . .
H21A H 0.2584 0.3857 1.2058 0.060 Uiso 1 1 calc R . .
C22A C 0.286(2) 0.3246(14) 1.1210(17) 0.050(6) Uani 1 1 d DU . .
H22A H 0.3202 0.2708 1.1530 0.060 Uiso 1 1 calc R . .
C23A C 0.274(2) 0.3349(17) 1.0429(18) 0.049(6) Uani 1 1 d DU . .
H23A H 0.3030 0.2899 1.0194 0.059 Uiso 1 1 calc R . .
C24A C 0.220(3) 0.4110(14) 0.9992(18) 0.049(6) Uani 1 1 d DU . .
H24A H 0.2083 0.4166 0.9475 0.059 Uiso 1 1 calc R . .
C25A C 0.183(3) 0.4789(18) 1.031(2) 0.050(7) Uani 1 1 d DU . .
H25A H 0.1483 0.5321 0.9996 0.060 Uiso 1 1 calc R . .
C1B C 0.457(4) 0.825(4) 0.623(4) 0.046(9) Uani 1 1 d U . .
C2B C 0.306(4) 0.713(3) 0.747(3) 0.043(8) Uani 1 1 d U . .
C3B C 0.4301(16) 0.6589(18) 0.8505(19) 0.037(6) Uani 0.98(11) 1 d PDU . .
H3BA H 0.3665 0.6558 0.9002 0.044 Uiso 1.0(7) 1 calc PR . .
C4B C 0.491(2) 0.7330(13) 0.799(2) 0.037(7) Uani 0.60(10) 1 d PDU . .
H4BA H 0.4797 0.7938 0.8038 0.045 Uiso 0.3(7) 1 calc PR . .
C5B C 0.571(2) 0.7090(18) 0.741(2) 0.040(7) Uani 1.00(11) 1 d DU . .
H5BA H 0.6298 0.7487 0.6965 0.048 Uiso 0.5(8) 1 calc PR . .
C6B C 0.561(2) 0.619(2) 0.758(2) 0.039(7) Uani 0.97(11) 1 d PDU . .
H6BA H 0.6102 0.5818 0.7280 0.047 Uiso 0.5(7) 1 calc PR . .
C7B C 0.471(2) 0.5895(19) 0.823(2) 0.038(7) Uani 0.91(11) 1 d PDU . .
H7BA H 0.4440 0.5257 0.8506 0.045 Uiso 1.0(7) 1 calc R . .
C8B C 0.345(2) 0.653(2) 0.585(2) 0.060(6) Uani 1 1 d DU . .
C9B C 0.311(2) 0.579(2) 0.584(2) 0.059(6) Uani 1 1 d DU . .
H9BA H 0.3387 0.5185 0.6079 0.071 Uiso 1 1 calc R . .
C10B C 0.235(3) 0.595(2) 0.547(3) 0.061(6) Uani 1 1 d DU . .
H10B H 0.2124 0.5448 0.5443 0.073 Uiso 1 1 calc R . .
C11B C 0.192(3) 0.683(2) 0.515(3) 0.064(6) Uani 1 1 d DU . .
H11B H 0.1365 0.6922 0.4936 0.077 Uiso 1 1 calc R . .
C12B C 0.228(3) 0.756(2) 0.514(3) 0.062(7) Uani 1 1 d DU . .
H12B H 0.2014 0.8174 0.4888 0.075 Uiso 1 1 calc R . .
C13B C 0.304(3) 0.741(2) 0.551(3) 0.060(7) Uani 1 1 d DU . .
H13B H 0.3281 0.7910 0.5531 0.072 Uiso 1 1 calc R . .
C14B C 0.557(2) 0.673(2) 0.5218(18) 0.040(6) Uani 1 1 d DU . .
C15B C 0.560(2) 0.655(2) 0.4501(17) 0.040(6) Uani 1 1 d DU . .
H15B H 0.5076 0.6224 0.4548 0.048 Uiso 1 1 calc R . .
C16B C 0.642(2) 0.684(2) 0.372(2) 0.042(6) Uani 1 1 d DU . .
H16B H 0.6446 0.6715 0.3236 0.051 Uiso 1 1 calc R . .
C17B C 0.721(3) 0.730(3) 0.364(2) 0.044(6) Uani 1 1 d DU . .
H17B H 0.7769 0.7490 0.3108 0.053 Uiso 1 1 calc R . .
C18B C 0.717(3) 0.749(3) 0.435(2) 0.042(6) Uani 1 1 d DU . .
H18B H 0.7678 0.7843 0.4293 0.050 Uiso 1 1 calc R . .
C19B C 0.637(2) 0.717(3) 0.515(2) 0.042(6) Uani 1 1 d DU . .
H19B H 0.6376 0.7255 0.5647 0.050 Uiso 1 1 calc R . .
C20B C 0.472(2) 0.5085(19) 0.679(2) 0.043(6) Uani 1 1 d DU . .
C21B C 0.561(2) 0.4616(18) 0.647(2) 0.046(6) Uani 1 1 d DU . .
H21B H 0.6111 0.4952 0.5932 0.055 Uiso 1 1 calc R . .
C22B C 0.574(2) 0.3645(19) 0.694(2) 0.047(6) Uani 1 1 d DU . .
H22B H 0.6332 0.3330 0.6723 0.056 Uiso 1 1 calc R . .
C23B C 0.498(2) 0.314(2) 0.774(2) 0.048(6) Uani 1 1 d DU . .
H23B H 0.5078 0.2491 0.8057 0.058 Uiso 1 1 calc R . .
C24B C 0.409(3) 0.361(2) 0.806(2) 0.048(6) Uani 1 1 d DU . .
H24B H 0.3575 0.3269 0.8580 0.058 Uiso 1 1 calc R . .
C25B C 0.397(3) 0.458(2) 0.759(2) 0.046(6) Uani 1 1 d DU . .
H25B H 0.3387 0.4898 0.7815 0.055 Uiso 1 1 calc R . .
N1C N 0.4233(11) 0.9683(9) 0.3863(8) 0.094(7) Uani 1 1 d DU . .
C1C C 0.4680(17) 0.8890(10) 0.3725(11) 0.094(7) Uani 1 1 d DU . .
H1CA H 0.4878 0.8372 0.4187 0.113 Uiso 1 1 calc R . .
C2C C 0.4838(18) 0.8856(12) 0.2912(12) 0.096(8) Uani 1 1 d DU . .
H2CA H 0.5235 0.8362 0.2784 0.115 Uiso 1 1 calc R . .
C3C C 0.441(2) 0.9550(13) 0.2285(11) 0.096(8) Uani 1 1 d DU . .
H3CA H 0.4475 0.9507 0.1749 0.115 Uiso 1 1 calc R . .
C4C C 0.389(2) 1.0306(14) 0.2454(13) 0.095(8) Uani 1 1 d DU . .
H4CA H 0.3594 1.0777 0.2032 0.114 Uiso 1 1 calc R . .
C5C C 0.380(3) 1.0375(16) 0.3237(16) 0.092(8) Uani 1 1 d DU . .
H5CA H 0.3446 1.0892 0.3347 0.111 Uiso 1 1 calc R . .
N2C N 0.1193(10) 0.905(2) 0.1701(9) 0.099(7) Uani 1 1 d DU . .
C6C C 0.0202(9) 0.895(2) 0.2271(10) 0.098(8) Uani 1 1 d DU . .
H6CA H -0.0334 0.9266 0.2037 0.118 Uiso 1 1 calc R . .
C7C C 0.0000(9) 0.840(3) 0.3185(10) 0.100(8) Uani 1 1 d DU . .
H7CA H -0.0674 0.8331 0.3573 0.120 Uiso 1 1 calc R . .
C8C C 0.0789(12) 0.793(3) 0.3529(11) 0.100(8) Uani 1 1 d DU . .
H8CA H 0.0650 0.7545 0.4148 0.120 Uiso 1 1 calc R . .
C9C C 0.1781(11) 0.804(3) 0.2960(13) 0.100(8) Uani 1 1 d DU . .
H9CA H 0.2318 0.7733 0.3195 0.120 Uiso 1 1 calc R . .
C10C C 0.1983(9) 0.860(3) 0.2047(12) 0.098(8) Uani 1 1 d DU . .
H10C H 0.2658 0.8680 0.1661 0.118 Uiso 1 1 calc R . .
N3C N 0.1149(11) 0.9283(17) 0.8139(13) 0.203(9) Uani 1 1 d DU . .
C11C C 0.1107(9) 0.9088(16) 0.7451(14) 0.204(9) Uani 1 1 d DU . .
H11C H 0.0527 0.8814 0.7524 0.245 Uiso 1 1 calc R . .
C12C C 0.1933(11) 0.930(2) 0.6643(14) 0.204(9) Uani 1 1 d DU . .
H12C H 0.1869 0.9264 0.6140 0.245 Uiso 1 1 calc R . .
C13C C 0.2834(10) 0.9558(17) 0.6610(17) 0.202(9) Uani 1 1 d DU . .
H13C H 0.3447 0.9485 0.6189 0.243 Uiso 1 1 calc R . .
C14C C 0.2843(14) 0.993(2) 0.720(2) 0.202(9) Uani 1 1 d DU . .
H14A H 0.3384 1.0286 0.7072 0.243 Uiso 1 1 calc R . .
C15C C 0.200(2) 0.974(4) 0.799(2) 0.205(10) Uani 1 1 d DU . .
H15C H 0.2014 0.9927 0.8425 0.246 Uiso 1 1 calc R . .
N4C N -0.0117(12) 0.7893(11) 0.7671(13) 0.055(6) Uani 1 1 d DU . .
C16C C -0.0799(13) 0.8454(12) 0.8049(11) 0.056(6) Uani 1 1 d DU A .
H16C H -0.0816 0.8416 0.8607 0.068 Uiso 1 1 calc R . .
C17C C -0.1457(14) 0.9071(12) 0.7607(14) 0.057(6) Uani 1 1 d DU . .
H17C H -0.2081 0.9235 0.7967 0.069 Uiso 1 1 d R A .
C18C C -0.1440(17) 0.9120(18) 0.6791(15) 0.057(6) Uani 0.50(4) 1 d PDU A 1
H18C H -0.1879 0.9557 0.6480 0.068 Uiso 0.50(4) 1 d PR A 1
C19C C -0.0768(18) 0.855(2) 0.6420(15) 0.056(7) Uani 0.50(4) 1 d PDU A 1
H19C H -0.0763 0.8579 0.5862 0.067 Uiso 0.50(4) 1 d PR A 1
C20C C -0.011(3) 0.793(3) 0.686(2) 0.055(6) Uani 0.50(4) 1 d PDU A 1
H20A H 0.0343 0.7533 0.6610 0.066 Uiso 0.50(4) 1 d PR A 1
C18' C -0.088(8) 0.975(8) 0.682(7) 0.057(6) Uani 0.50(4) 1 d PU A 2
H18D H -0.1160 1.0373 0.6617 0.068 Uiso 0.50(4) 1 d PR A 2
C19' C 0.001(8) 0.954(7) 0.640(8) 0.057(7) Uani 0.50(4) 1 d PU A 2
H19D H 0.0310 0.9914 0.5777 0.068 Uiso 0.50(4) 1 d PR A 2
C20' C 0.040(9) 0.862(7) 0.686(7) 0.055(6) Uani 0.50(4) 1 d PU A 2
H20B H 0.1111 0.8540 0.6630 0.067 Uiso 0.50(4) 1 d PR A 2

loop_
_atom_site_aniso_label
_atom_site_aniso_U_11
_atom_site_aniso_U_22
_atom_site_aniso_U_33
_atom_site_aniso_U_23
_atom_site_aniso_U_13
_atom_site_aniso_U_12
Zn1 0.031(3) 0.032(3) 0.033(3) -0.016(3) -0.010(3) 0.001(2)
Zn2 0.044(8) 0.031(7) 0.043(7) -0.014(6) -0.013(6) -0.004(5)
Fe1 0.026(4) 0.034(4) 0.030(4) -0.017(3) -0.006(3) 0.001(3)
Fe2 0.034(5) 0.032(4) 0.024(4) -0.010(3) -0.006(3) -0.003(3)
Ag1 0.062(6) 0.053(5) 0.051(5) -0.022(4) -0.017(4) 0.002(4)
I1 0.084(9) 0.125(10) 0.081(8) -0.063(7) -0.033(6) 0.031(7)
I2 0.063(3) 0.046(2) 0.048(2) -0.0187(18) -0.0238(19) 0.0052(18)
P1 0.037(8) 0.033(7) 0.040(7) -0.017(6) -0.018(6) 0.000(6)
P2 0.038(8) 0.033(7) 0.026(7) -0.013(6) -0.008(6) -0.002(6)
N1A 0.05(3) 0.05(3) 0.03(2) -0.02(2) -0.01(2) 0.00(2)
N1B 0.030(14) 0.061(17) 0.036(16) -0.014(13) 0.008(14) 0.000(15)
N2B 0.069(17) 0.035(13) 0.023(13) -0.006(11) -0.022(14) -0.012(15)
C1A 0.03(3) 0.04(3) 0.02(2) -0.03(2) 0.00(2) 0.01(2)
C3A 0.035(8) 0.038(8) 0.033(8) 0.002(7) 0.010(7) 0.016(7)
C4A 0.035(8) 0.038(8) 0.034(8) -0.008(7) 0.000(7) 0.009(7)
C5A 0.037(7) 0.038(7) 0.036(7) -0.014(6) -0.007(6) 0.003(6)
C7A 0.038(7) 0.038(7) 0.034(7) 0.017(7) 0.023(7) 0.026(6)
C8A 0.043(9) 0.039(8) 0.040(9) -0.010(8) -0.001(8) -0.011(8)
C9A 0.044(9) 0.040(9) 0.041(9) -0.008(8) -0.001(8) -0.011(8)
C10A 0.045(9) 0.042(9) 0.042(9) -0.008(8) 0.000(9) -0.011(8)
C11A 0.045(9) 0.043(9) 0.042(9) -0.009(8) 0.000(9) -0.011(8)
C12A 0.046(9) 0.042(9) 0.041(9) -0.011(8) 0.001(9) -0.010(8)
C13A 0.043(9) 0.040(9) 0.041(9) -0.012(8) -0.001(9) -0.011(8)
C14A 0.044(9) 0.047(9) 0.047(9) -0.003(8) -0.021(8) -0.009(8)
C15A 0.046(9) 0.047(9) 0.046(9) -0.005(8) -0.019(8) -0.008(8)
C16A 0.047(9) 0.048(9) 0.047(9) -0.004(8) -0.018(8) -0.007(8)
C17A 0.047(9) 0.049(9) 0.047(9) -0.002(8) -0.017(9) -0.008(8)
C18A 0.047(9) 0.049(9) 0.047(9) -0.003(8) -0.018(9) -0.008(9)
C19A 0.044(9) 0.048(9) 0.046(9) -0.004(9) -0.021(9) -0.009(9)
C20A 0.030(9) 0.059(9) 0.060(9) -0.026(8) -0.021(8) 0.016(8)
C21A 0.030(9) 0.059(9) 0.060(9) -0.026(8) -0.022(8) 0.016(8)
C22A 0.031(9) 0.059(9) 0.061(9) -0.025(8) -0.024(8) 0.016(8)
C23A 0.031(9) 0.058(9) 0.060(9) -0.026(8) -0.023(8) 0.015(8)
C24A 0.031(9) 0.058(9) 0.059(9) -0.027(8) -0.021(8) 0.017(8)
C25A 0.031(9) 0.058(9) 0.059(9) -0.025(9) -0.021(8) 0.017(8)
C1B 0.027(15) 0.059(18) 0.035(17) -0.016(14) 0.006(14) -0.001(16)
C2B 0.070(18) 0.036(14) 0.024(14) -0.004(12) -0.022(15) -0.012(16)
C3B 0.045(10) 0.053(9) 0.043(9) -0.034(8) -0.039(8) 0.017(9)
C4B 0.045(10) 0.053(10) 0.043(9) -0.033(8) -0.038(8) 0.018(9)
C5B 0.046(10) 0.053(9) 0.045(9) -0.031(8) -0.036(8) 0.020(9)
C6B 0.045(10) 0.053(10) 0.045(9) -0.032(8) -0.037(8) 0.021(9)
C7B 0.045(10) 0.053(10) 0.044(9) -0.033(8) -0.038(8) 0.018(9)
C8B 0.066(9) 0.085(9) 0.033(9) -0.023(8) -0.013(8) -0.019(9)
C9B 0.066(9) 0.085(9) 0.033(9) -0.023(8) -0.014(8) -0.020(9)
C10B 0.066(10) 0.086(10) 0.035(9) -0.022(8) -0.015(8) -0.021(9)
C11B 0.068(10) 0.087(10) 0.037(9) -0.020(9) -0.015(9) -0.020(9)
C12B 0.067(10) 0.086(10) 0.035(9) -0.022(9) -0.015(9) -0.018(9)
C13B 0.067(10) 0.085(10) 0.033(9) -0.023(9) -0.015(9) -0.018(9)
C14B 0.060(9) 0.034(9) 0.021(8) -0.015(7) 0.001(8) -0.007(8)
C15B 0.059(9) 0.034(9) 0.021(8) -0.014(7) 0.000(8) -0.006(8)
C16B 0.060(9) 0.035(9) 0.022(8) -0.012(8) -0.001(8) -0.005(8)
C17B 0.061(9) 0.035(9) 0.023(8) -0.010(8) 0.000(8) -0.005(8)
C18B 0.060(9) 0.035(9) 0.023(8) -0.012(8) -0.002(8) -0.007(8)
C19B 0.060(10) 0.035(9) 0.023(8) -0.013(8) 0.000(8) -0.006(8)
C20B 0.048(9) 0.041(9) 0.042(9) -0.013(8) -0.016(8) -0.017(8)
C21B 0.050(9) 0.042(9) 0.044(9) -0.012(8) -0.014(8) -0.016(8)
C22B 0.051(9) 0.042(9) 0.044(9) -0.012(8) -0.013(8) -0.015(8)
C23B 0.052(9) 0.043(9) 0.045(9) -0.012(8) -0.012(8) -0.014(8)
C24B 0.052(9) 0.043(9) 0.044(9) -0.012(8) -0.012(8) -0.014(8)
C25B 0.050(9) 0.043(9) 0.043(9) -0.012(8) -0.013(9) -0.016(9)
N1C 0.073(9) 0.090(10) 0.121(10) -0.039(9) -0.041(9) 0.000(9)
C1C 0.073(10) 0.092(10) 0.120(10) -0.040(9) -0.041(9) 0.000(9)
C2C 0.074(10) 0.093(10) 0.121(10) -0.040(9) -0.040(9) 0.001(9)
C3C 0.074(10) 0.093(10) 0.121(10) -0.039(10) -0.041(10) -0.001(9)
C4C 0.074(10) 0.091(10) 0.121(10) -0.039(10) -0.040(10) -0.002(9)
C5C 0.073(10) 0.090(10) 0.120(10) -0.040(10) -0.042(10) -0.002(10)
N2C 0.130(10) 0.065(9) 0.088(10) -0.006(9) -0.045(9) -0.017(9)
C6C 0.129(10) 0.065(10) 0.089(10) -0.006(9) -0.047(9) -0.017(10)
C7C 0.129(10) 0.066(10) 0.089(10) -0.005(9) -0.046(10) -0.016(10)
C8C 0.128(10) 0.066(10) 0.089(10) -0.005(9) -0.046(10) -0.015(10)
C9C 0.128(10) 0.066(10) 0.089(10) -0.005(9) -0.045(10) -0.015(10)
C10C 0.128(11) 0.065(10) 0.088(10) -0.006(10) -0.046(10) -0.017(10)
N3C 0.152(10) 0.155(10) 0.191(10) 0.004(10) -0.015(10) -0.035(10)
C11C 0.152(10) 0.156(10) 0.191(11) 0.004(10) -0.014(10) -0.034(10)
C12C 0.151(11) 0.156(10) 0.191(11) 0.004(10) -0.013(11) -0.034(10)
C13C 0.150(11) 0.155(11) 0.191(11) 0.003(11) -0.015(11) -0.034(11)
C14C 0.150(11) 0.155(11) 0.191(11) 0.004(11) -0.016(11) -0.034(11)
C15C 0.152(11) 0.157(11) 0.191(11) 0.005(11) -0.015(11) -0.033(11)
N4C 0.048(7) 0.058(7) 0.053(7) -0.017(7) -0.019(7) 0.007(7)
C16C 0.048(8) 0.057(8) 0.054(8) -0.016(7) -0.019(8) 0.006(7)
C17C 0.048(7) 0.057(7) 0.054(7) -0.014(7) -0.018(7) 0.007(7)
C18C 0.048(7) 0.057(7) 0.054(7) -0.015(7) -0.019(7) 0.006(7)
C19C 0.048(8) 0.057(8) 0.054(8) -0.016(8) -0.019(8) 0.006(8)
C20C 0.049(8) 0.057(8) 0.053(7) -0.017(7) -0.020(7) 0.006(7)
C18' 0.048(8) 0.057(8) 0.054(8) -0.015(7) -0.018(7) 0.006(7)
C19' 0.049(8) 0.057(8) 0.054(8) -0.016(8) -0.018(8) 0.006(8)
C20' 0.048(8) 0.057(8) 0.053(8) -0.017(7) -0.019(7) 0.006(7)

loop_
_atom_type_symbol
_atom_type_description
_atom_type_scat_dispersion_real
_atom_type_scat_dispersion_imag
_atom_type_scat_source
C C 0.0033 0.0016 'International Tables Vol C Tables 4.2.6.8 and 6.1.1.4'
H H 0.0000 0.0000 'International Tables Vol C Tables 4.2.6.8 and 6.1.1.4'
N N 0.0061 0.0033 'International Tables Vol C Tables 4.2.6.8 and 6.1.1.4'
O O 0.0106 0.0060 'International Tables Vol C Tables 4.2.6.8 and 6.1.1.4'
P P 0.1023 0.0942 'International Tables Vol C Tables 4.2.6.8 and 6.1.1.4'
Fe Fe 0.3463 0.8444 'International Tables Vol C Tables 4.2.6.8 and 6.1.1.4'
Zn Zn 0.2839 1.4301 'International Tables Vol C Tables 4.2.6.8 and 6.1.1.4'
Ag Ag -0.8971 1.1015 'International Tables Vol C Tables 4.2.6.8 and 6.1.1.4'
I I -0.4742 1.8119 'International Tables Vol C Tables 4.2.6.8 and 6.1.1.4'
K K 0.2009 0.2494 'International Tables Vol C Tables 4.2.6.8 and 6.1.1.4'

loop_
_geom_angle_atom_site_label_1
_geom_angle_atom_site_label_2
_geom_angle_atom_site_label_3
_geom_angle
_geom_angle_site_symmetry_1
_geom_angle_site_symmetry_3
_geom_angle_publ_flag
N1A Zn1 N2B 108.9(16) . . ?
N1A Zn1 N2A 112.4(15) . . ?
N2B Zn1 N2A 109.9(15) . . ?
N1A Zn1 N4C 110.8(14) . . ?
N2B Zn1 N4C 111.3(13) . . ?
N2A Zn1 N4C 103.5(12) . . ?
N1C Zn2 N1B 108.5(15) . . ?
N1C Zn2 N1B 111.9(13) . 2_676 ?
N1B Zn2 N1B 104.4(16) . 2_676 ?
N1C Zn2 I1 97.4(6) . . ?
N1B Zn2 I1 116.2(13) . . ?
N1B Zn2 I1 118.2(12) 2_676 . ?
N1C Zn2 Zn2 124.4(8) . 2_676 ?
N1B Zn2 Zn2 55.0(14) . 2_676 ?
N1B Zn2 Zn2 49.4(13) 2_676 2_676 ?
I1 Zn2 Zn2 138.2(7) . 2_676 ?
C1A Fe1 C2A 94.9(19) . . ?
C1A Fe1 C4A 114(2) . . ?
C2A Fe1 C4A 90.5(19) . . ?
C1A Fe1 C6A 138.1(19) . . ?
C2A Fe1 C6A 126.0(18) . . ?
C4A Fe1 C6A 62(2) . . ?
C1A Fe1 C3A 88.6(19) . . ?
C2A Fe1 C3A 123(2) . . ?
C4A Fe1 C3A 39.2(17) . . ?
C6A Fe1 C3A 63(2) . . ?
C1A Fe1 C7A 101(2) . . ?
C2A Fe1 C7A 155.8(18) . . ?
C4A Fe1 C7A 66.5(19) . . ?
C6A Fe1 C7A 37(2) . . ?
C3A Fe1 C7A 40(2) . . ?
C1A Fe1 C5A 154.3(19) . . ?
C2A Fe1 C5A 89.9(18) . . ?
C4A Fe1 C5A 40.2(19) . . ?
C6A Fe1 C5A 38.8(18) . . ?
C3A Fe1 C5A 67.9(17) . . ?
C7A Fe1 C5A 67.9(18) . . ?
C1A Fe1 P1 88.7(14) . . ?
C2A Fe1 P1 97.0(14) . . ?
C4A Fe1 P1 155.2(16) . . ?
C6A Fe1 P1 94.4(14) . . ?
C3A Fe1 P1 139.6(16) . . ?
C7A Fe1 P1 101.2(16) . . ?
C5A Fe1 P1 115.9(14) . . ?
C2B Fe2 C1B 92(2) . . ?
C2B Fe2 C7B 105.4(17) . . ?
C1B Fe2 C7B 156(2) . . ?
C2B Fe2 C5B 147.9(18) . . ?
C1B Fe2 C5B 91.9(18) . . ?
C7B Fe2 C5B 64.9(10) . . ?
C2B Fe2 C4B 109.7(18) . . ?
C1B Fe2 C4B 94.9(19) . . ?
C7B Fe2 C4B 64.5(9) . . ?
C5B Fe2 C4B 38.2(8) . . ?
C2B Fe2 C6B 143.9(17) . . ?
C1B Fe2 C6B 123.3(18) . . ?
C7B Fe2 C6B 38.7(8) . . ?
C5B Fe2 C6B 38.3(7) . . ?
C4B Fe2 C6B 63.7(8) . . ?
C2B Fe2 C3B 89.2(17) . . ?
C1B Fe2 C3B 128.4(19) . . ?
C7B Fe2 C3B 38.5(7) . . ?
C5B Fe2 C3B 63.9(7) . . ?
C4B Fe2 C3B 37.9(7) . . ?
C6B Fe2 C3B 63.7(9) . . ?
C2B Fe2 P2 93.8(16) . . ?
C1B Fe2 P2 94.0(17) . . ?
C7B Fe2 P2 100.7(9) . . ?
C5B Fe2 P2 117.6(9) . . ?
C4B Fe2 P2 154.5(9) . . ?
C6B Fe2 P2 91.6(9) . . ?
C3B Fe2 P2 137.5(9) . . ?
Ag1 Ag1 I2 78.3(6) 2_675 . ?
Ag1 Ag1 I2 70.5(6) 2_675 2_675 ?
I2 Ag1 I2 148.8(3) . 2_675 ?
Ag1 I2 Ag1 31.2(3) . 2_675 ?
C20A P1 C8A 102.6(14) . . ?
C20A P1 C14A 104.6(14) . . ?
C8A P1 C14A 102.5(16) . . ?
C20A P1 Fe1 117.7(10) . . ?
C8A P1 Fe1 119.3(10) . . ?
C14A P1 Fe1 108.2(12) . . ?
C20B P2 C14B 103.6(15) . . ?
C20B P2 C8B 103.0(16) . . ?
C14B P2 C8B 98.8(16) . . ?
C20B P2 Fe2 114.1(13) . . ?
C14B P2 Fe2 117.2(11) . . ?
C8B P2 Fe2 117.8(12) . . ?
C1A N1A Zn1 172(4) 2_567 . ?
C2A N2A Zn1 165(3) . . ?
C1B N1B Zn2 155(5) . . ?
C1B N1B Zn2 129(5) . 2_676 ?
Zn2 N1B Zn2 75.6(16) . 2_676 ?
C2B N2B Zn1 164(4) . . ?
N1A C1A Fe1 176(4) 2_567 . ?
N2A C2A Fe1 168(4) . . ?
C4A C3A C7A 107(5) . . ?
C4A C3A Fe1 70(2) . . ?
C7A C3A Fe1 70(3) . . ?
C3A C4A C5A 112(5) . . ?
C3A C4A Fe1 70(2) . . ?
C5A C4A Fe1 73(2) . . ?
C6A C5A C4A 97(4) . . ?
C6A C5A Fe1 68(2) . . ?
C4A C5A Fe1 67(2) . . ?
C7A C6A C5A 120(5) . . ?
C7A C6A Fe1 72(3) . . ?
C5A C6A Fe1 73(3) . . ?
C6A C7A C3A 103(4) . . ?
C6A C7A Fe1 71(3) . . ?
C3A C7A Fe1 69(3) . . ?
C13A C8A C9A 119.5(15) . . ?
C13A C8A P1 120.1(17) . . ?
C9A C8A P1 120.4(17) . . ?
C10A C9A C8A 119.9(15) . . ?
C9A C10A C11A 120.4(15) . . ?
C10A C11A C12A 119.8(16) . . ?
C11A C12A C13A 119.6(16) . . ?
C8A C13A C12A 120.7(16) . . ?
C15A C14A C19A 119.1(17) . . ?
C15A C14A P1 121.0(18) . . ?
C19A C14A P1 119(2) . . ?
C16A C15A C14A 119.9(16) . . ?
C17A C16A C15A 121(2) . . ?
C18A C17A C16A 119(2) . . ?
C17A C18A C19A 121(2) . . ?
C18A C19A C14A 120.0(16) . . ?
C25A C20A C21A 119.3(13) . . ?
C25A C20A P1 118.4(13) . . ?
C21A C20A P1 122.3(15) . . ?
C22A C21A C20A 120.4(13) . . ?
C21A C22A C23A 120.1(13) . . ?
C22A C23A C24A 119.6(13) . . ?
C25A C24A C23A 119.9(13) . . ?
C24A C25A C20A 120.5(13) . . ?
N1B C1B Fe2 176(5) . . ?
N2B C2B Fe2 177(5) . . ?
C4B C3B C7B 108.3(11) . . ?
C4B C3B Fe2 70.9(17) . . ?
C7B C3B Fe2 68.8(19) . . ?
C3B C4B C5B 108.1(10) . . ?
C3B C4B Fe2 71.2(16) . . ?
C5B C4B Fe2 70.2(16) . . ?
C6B C5B C4B 107.9(10) . . ?
C6B C5B Fe2 71.3(19) . . ?
C4B C5B Fe2 71.6(17) . . ?
C5B C6B C7B 108.1(11) . . ?
C5B C6B Fe2 70.5(19) . . ?
C7B C6B Fe2 69(2) . . ?
C3B C7B C6B 107.4(13) . . ?
C3B C7B Fe2 72.7(18) . . ?
C6B C7B Fe2 72(2) . . ?
C13B C8B C9B 120.1(16) . . ?
C13B C8B P2 119(2) . . ?
C9B C8B P2 120.9(19) . . ?
C10B C9B C8B 119.7(16) . . ?
C9B C10B C11B 120.2(16) . . ?
C12B C11B C10B 120.0(16) . . ?
C11B C12B C13B 119.6(16) . . ?
C8B C13B C12B 120.2(16) . . ?
C19B C14B C15B 119.2(17) . . ?
C19B C14B P2 117.2(18) . . ?
C15B C14B P2 123.4(19) . . ?
C16B C15B C14B 119.4(16) . . ?
C17B C16B C15B 121(2) . . ?
C16B C17B C18B 119(2) . . ?
C19B C18B C17B 120(2) . . ?
C18B C19B C14B 120.7(16) . . ?
C21B C20B C25B 119.7(15) . . ?
C21B C20B P2 123.1(17) . . ?
C25B C20B P2 116.9(18) . . ?
C20B C21B C22B 120.0(15) . . ?
C23B C22B C21B 120.2(16) . . ?
C22B C23B C24B 119.9(15) . . ?
C25B C24B C23B 119.6(16) . . ?
C24B C25B C20B 120.5(16) . . ?
C1C N1C C5C 119.0(6) . . ?
C1C N1C Zn2 128.8(10) . . ?
C5C N1C Zn2 111.9(10) . . ?
C2C C1C N1C 120.3(6) . . ?
C1C C2C C3C 119.8(6) . . ?
C4C C3C C2C 119.5(6) . . ?
C5C C4C C3C 120.4(6) . . ?
C4C C5C N1C 120.2(6) . . ?
C10C N2C C6C 120.0(6) . . ?
N2C C6C C7C 120.0(6) . . ?
C8C C7C C6C 120.0(6) . . ?
C7C C8C C9C 120.0(6) . . ?
C8C C9C C10C 120.0(6) . . ?
N2C C10C C9C 120.0(6) . . ?
C11C N3C C15C 118.3(6) . . ?
N3C C11C C12C 120.3(6) . . ?
C13C C12C C11C 118.5(7) . . ?
C12C C13C C14C 120.5(7) . . ?
C13C C14C C15C 117.0(6) . . ?
C14C C15C N3C 121.7(7) . . ?
C20' N4C C20C 61(5) . . ?
C20' N4C C16C 97(4) . . ?
C20C N4C C16C 120.0(6) . . ?
C20' N4C Zn1 116(5) . . ?
C20C N4C Zn1 114.2(12) . . ?
C16C N4C Zn1 125.2(11) . . ?
C17C C16C N4C 120.0(6) . . ?
C18' C17C C16C 108(5) . . ?
C18' C17C C18C 62(5) . . ?
C16C C17C C18C 120.0(6) . . ?
C19C C18C C17C 120.0(6) . . ?
C18C C19C C20C 120.0(6) . . ?
N4C C20C C19C 120.0(6) . . ?
C19' C18' C17C 120(10) . . ?
C18' C19' C20' 115(10) . . ?
N4C C20' C19' 128(9) . . ?

loop_
_geom_bond_atom_site_label_1
_geom_bond_atom_site_label_2
_geom_bond_distance
_geom_bond_site_symmetry_2
_geom_bond_publ_flag
Zn1 N1A 1.96(4) . ?
Zn1 N2B 1.95(5) . ?
Zn1 N2A 1.99(4) . ?
Zn1 N4C 1.991(14) . ?
Zn2 N1C 1.948(8) . ?
Zn2 N1B 1.98(5) . ?
Zn2 N1B 2.14(5) 2_676 ?
Zn2 I1 2.437(16) . ?
Zn2 Zn2 2.53(2) 2_676 ?
Fe1 C1A 1.82(5) . ?
Fe1 C2A 1.84(4) . ?
Fe1 C4A 2.09(4) . ?
Fe1 C6A 2.09(5) . ?
Fe1 C3A 2.09(4) . ?
Fe1 C7A 2.10(5) . ?
Fe1 C5A 2.17(4) . ?
Fe1 P1 2.176(14) . ?
Fe2 C2B 1.81(6) . ?
Fe2 C1B 1.92(5) . ?
Fe2 C7B 2.04(4) . ?
Fe2 C5B 2.07(4) . ?
Fe2 C4B 2.09(4) . ?
Fe2 C6B 2.08(4) . ?
Fe2 C3B 2.09(3) . ?
Fe2 P2 2.176(14) . ?
Ag1 Ag1 1.428(16) 2_675 ?
Ag1 I2 2.603(9) . ?
Ag1 I2 2.703(9) 2_675 ?
I2 Ag1 2.703(9) 2_675 ?
P1 C20A 1.82(2) . ?
P1 C8A 1.85(3) . ?
P1 C14A 1.88(3) . ?
P2 C20B 1.84(3) . ?
P2 C14B 1.84(3) . ?
P2 C8B 1.89(3) . ?
N1A C1A 1.16(5) 2_567 ?
N2A C2A 1.15(5) . ?
N1B C1B 1.09(6) . ?
N1B Zn2 2.14(5) 2_676 ?
N2B C2B 1.19(6) . ?
C1A N1A 1.16(5) 2_567 ?
C3A C4A 1.40(6) . ?
C3A C7A 1.44(8) . ?
C4A C5A 1.47(7) . ?
C5A C6A 1.42(7) . ?
C6A C7A 1.33(7) . ?
C8A C13A 1.42(3) . ?
C8A C9A 1.42(2) . ?
C9A C10A 1.42(3) . ?
C10A C11A 1.41(3) . ?
C11A C12A 1.42(3) . ?
C12A C13A 1.42(3) . ?
C14A C15A 1.40(3) . ?
C14A C19A 1.41(3) . ?
C15A C16A 1.40(3) . ?
C16A C17A 1.40(3) . ?
C17A C18A 1.39(3) . ?
C18A C19A 1.39(3) . ?
C20A C25A 1.381(8) . ?
C20A C21A 1.381(8) . ?
C21A C22A 1.380(8) . ?
C22A C23A 1.382(8) . ?
C23A C24A 1.382(8) . ?
C24A C25A 1.380(8) . ?
C3B C4B 1.357(18) . ?
C3B C7B 1.36(2) . ?
C4B C5B 1.362(17) . ?
C5B C6B 1.361(18) . ?
C6B C7B 1.37(2) . ?
C8B C13B 1.37(3) . ?
C8B C9B 1.38(3) . ?
C9B C10B 1.37(3) . ?
C10B C11B 1.38(3) . ?
C11B C12B 1.37(3) . ?
C12B C13B 1.39(3) . ?
C14B C19B 1.40(3) . ?
C14B C15B 1.41(3) . ?
C15B C16B 1.40(3) . ?
C16B C17B 1.39(3) . ?
C17B C18B 1.40(3) . ?
C18B C19B 1.40(3) . ?
C20B C21B 1.41(3) . ?
C20B C25B 1.41(3) . ?
C21B C22B 1.42(3) . ?
C22B C23B 1.41(3) . ?
C23B C24B 1.42(3) . ?
C24B C25B 1.41(3) . ?
N1C C1C 1.399(7) . ?
N1C C5C 1.402(7) . ?
C1C C2C 1.396(7) . ?
C2C C3C 1.400(7) . ?
C3C C4C 1.396(7) . ?
C4C C5C 1.395(7) . ?
N2C C10C 1.397(7) . ?
N2C C6C 1.397(7) . ?
C6C C7C 1.398(7) . ?
C7C C8C 1.397(7) . ?
C8C C9C 1.397(7) . ?
C9C C10C 1.397(7) . ?
N3C C11C 1.406(7) . ?
N3C C15C 1.420(7) . ?
C11C C12C 1.429(7) . ?
C12C C13C 1.396(7) . ?
C13C C14C 1.414(7) . ?
C14C C15C 1.424(8) . ?
N4C C20' 1.42(11) . ?
N4C C20C 1.397(7) . ?
N4C C16C 1.397(7) . ?
C16C C17C 1.397(7) . ?
C17C C18' 1.40(11) . ?
C17C C18C 1.398(7) . ?
C18C C19C 1.397(7) . ?
C19C C20C 1.397(7) . ?
C18' C19' 1.28(14) . ?
C19' C20' 1.45(14) . ?
